data_4338510
loop_
_publ_author_name
'Tran, T. Thao'
'Halasyamani, P. Shiv'
'Rondinelli, James M.'

_publ_section_title
;
 Role of Acentric Displacements on the Crystal Structure and
 Second-Harmonic Generating Properties of RbPbCO3F and CsPbCO3F.
;
_journal_issue 12
_journal_name_full 'Inorganic chemistry'
_journal_page_first 6241
_journal_page_last 6251
_journal_paper_doi 10.1021/ic500778n
_journal_volume 53
_journal_year 2014
_chemical_formula_sum 'C Cs F O3 Pb'
_chemical_formula_weight 419.11
_chemical_name_systematic
;
 ?
;
_space_group_IT_number 187
_symmetry_cell_setting hexagonal
_symmetry_space_group_name_Hall 'P -6 2'
_symmetry_space_group_name_H-M 'P -6 m 2'
_atom_sites_solution_hydrogens none
_atom_sites_solution_primary direct
_atom_sites_solution_secondary difmap
_cell_angle_alpha 90.00
_cell_angle_beta 90.00
_cell_angle_gamma 120.00
_cell_formula_units_Z 1
_cell_length_a 5.393(3)
_cell_length_b 5.393(3)
_cell_length_c 5.116(2)
_cell_measurement_reflns_used 914
_cell_measurement_temperature 213(2)
_cell_measurement_theta_max 28.17
_cell_measurement_theta_min 3.98
_cell_volume 128.86(11)
_computing_cell_refinement 'SAINT v7.60A (Bruker-Nonius, 2013)'
_computing_data_collection 'APEX2 v2013.4-1 (Bruker-Nonius, 2013)'
_computing_data_reduction 'SAINT v7.60A (Bruker-Nonius, 2013)'
_computing_structure_refinement 'SHELXL v6.12 (G.M. Sheldrick, 1997)'
_computing_structure_solution 'SHELXS v6.12 (G.M. Sheldrick, 1997)'
_diffrn_ambient_temperature 213(2)
_diffrn_detector_area_resol_mean 4K
_diffrn_measured_fraction_theta_full 0.989
_diffrn_measured_fraction_theta_max 0.989
_diffrn_measurement_device_type 'Bruker DUO APEX II CCD'
_diffrn_measurement_method CCD
_diffrn_radiation_monochromator graphite
_diffrn_radiation_source 'fine-focus sealed tube'
_diffrn_radiation_type MoK\a
_diffrn_radiation_wavelength 0.71073
_diffrn_reflns_av_R_equivalents 0.036
_diffrn_reflns_av_sigmaI/netI 0.0328
_diffrn_reflns_limit_h_max 0
_diffrn_reflns_limit_h_min -6
_diffrn_reflns_limit_k_max 7
_diffrn_reflns_limit_k_min 0
_diffrn_reflns_limit_l_max 6
_diffrn_reflns_limit_l_min 0
_diffrn_reflns_number 806
_diffrn_reflns_theta_full 28.17
_diffrn_reflns_theta_max 28.17
_diffrn_reflns_theta_min 3.98
_diffrn_standards_decay_% 0.0
_exptl_absorpt_coefficient_mu 39.611
_exptl_absorpt_correction_T_max 0.7457
_exptl_absorpt_correction_T_min 0.4225
_exptl_absorpt_correction_type empirical
_exptl_absorpt_process_details 'SAINT v7.60A'
_exptl_crystal_colour Colorless
_exptl_crystal_density_diffrn 5.401
_exptl_crystal_density_method 'not measured'
_exptl_crystal_description plate
_exptl_crystal_F_000 176
_exptl_crystal_size_max 0.20
_exptl_crystal_size_mid 0.12
_exptl_crystal_size_min 0.08
_refine_diff_density_max 0.966
_refine_diff_density_min -0.680
_refine_diff_density_rms 0.186
_refine_ls_abs_structure_details 'Flack H D (1983), Acta Cryst. A39, 876-881'
_refine_ls_abs_structure_Flack 0.32(2)
_refine_ls_extinction_coef 0.062(8)
_refine_ls_extinction_expression Fc^*^=kFc[1+0.001xFc^2^\l^3^/sin(2\q)]^-1/4^
_refine_ls_extinction_method SHELXL
_refine_ls_goodness_of_fit_ref 1.230
_refine_ls_hydrogen_treatment none
_refine_ls_matrix_type full
_refine_ls_number_parameters 16
_refine_ls_number_reflns 147
_refine_ls_number_restraints 0
_refine_ls_restrained_S_all 1.230
_refine_ls_R_factor_all 0.0191
_refine_ls_R_factor_gt 0.0191
_refine_ls_shift/su_max 0.000
_refine_ls_shift/su_mean 0.000
_refine_ls_structure_factor_coef Fsqd
_refine_ls_weighting_details 'calc w=1/[\s^2^(Fo^2^)+(0.0170P)^2^+1.0199P] where P=(Fo^2^+2Fc^2^)/3'
_refine_ls_weighting_scheme calc
_refine_ls_wR_factor_gt 0.0517
_refine_ls_wR_factor_ref 0.0517
_reflns_number_gt 147
_reflns_number_total 147
_reflns_threshold_expression >2sigma(I)
_cod_data_source_file ic500778n_si_002.cif
_cod_data_source_block CsPbCO3F
_cod_depositor_comments
;
The following automatic conversions were performed:

'_symmetry_cell_setting' value 'Hexagonal' changed to 'hexagonal'
according to
/usr/data/users/saulius/crontab/automatic-downloads/rss-feeds/ACS/lib/dictionaries/cif_core.dic
dictionary named 'cif_core.dic' version 2.4.2 from
2011-04-26.

'_exptl_absorpt_correction_type' value 'Empirical'
changed to 'empirical' according to
/usr/data/users/saulius/crontab/automatic-downloads/rss-feeds/ACS/lib/dictionaries/cif_core.dic
dictionary named 'cif_core.dic' version 2.4.2 from 2011-04-26.

Automatic conversion script
Id: cif_fix_values 2281 2013-09-26 08:29:07Z andrius 

 Adding full bibliography for 4338509--4338510.cif.
;
_cod_original_cell_volume 128.85(10)
_cod_original_sg_symbol_H-M P-6m2
_cod_database_code 4338510

loop_
_symmetry_equiv_pos_as_xyz
'x, y, z'
'-y, x-y, z'
'-x+y, -x, z'
'x, y, -z'
'-y, x-y, -z'
'-x+y, -x, -z'
'-y, -x, z'
'-x+y, y, z'
'x, x-y, z'
'-y, -x, -z'
'-x+y, y, -z'
'x, x-y, -z'

loop_
_atom_site_label
_atom_site_type_symbol
_atom_site_fract_x
_atom_site_fract_y
_atom_site_fract_z
_atom_site_U_iso_or_equiv
_atom_site_adp_type
_atom_site_occupancy
_atom_site_symmetry_multiplicity
_atom_site_calc_flag
_atom_site_refinement_flags
Pb Pb 0.0000 0.0000 0.0000 0.0102(4) Uani 1 12 d S
Cs Cs 0.3333 0.6667 0.5000 0.0143(4) Uani 1 12 d S
F1 F 0.0000 0.0000 0.436(4) 0.023(6) Uani 0.50 6 d SP
O1 O 0.5275(12) 0.4725(12) 0.0000 0.020(3) Uani 1 4 d S
C1 C 0.6667 0.3333 0.0000 0.006(5) Uani 1 12 d S

loop_
_atom_site_aniso_label
_atom_site_aniso_U_11
_atom_site_aniso_U_22
_atom_site_aniso_U_33
_atom_site_aniso_U_23
_atom_site_aniso_U_13
_atom_site_aniso_U_12
Pb 0.0110(4) 0.0110(4) 0.0086(5) 0.000 0.000 0.0055(2)
Cs 0.0147(6) 0.0147(6) 0.0133(8) 0.000 0.000 0.0074(3)
F1 0.027(7) 0.027(7) 0.015(13) 0.000 0.000 0.013(4)
O1 0.012(4) 0.012(4) 0.037(6) 0.000 0.000 0.006(5)
C1 0.002(7) 0.002(7) 0.015(12) 0.000 0.000 0.001(4)

loop_
_atom_type_symbol
_atom_type_description
_atom_type_scat_dispersion_real
_atom_type_scat_dispersion_imag
_atom_type_scat_source
C C 0.0033 0.0016 'International Tables Vol C Tables 4.2.6.8 and 6.1.1.4'
O O 0.0106 0.0060 'International Tables Vol C Tables 4.2.6.8 and 6.1.1.4'
F F 0.0171 0.0103 'International Tables Vol C Tables 4.2.6.8 and 6.1.1.4'
Cs Cs -0.3680 2.1192 'International Tables Vol C Tables 4.2.6.8 and 6.1.1.4'
Pb Pb -3.3944 10.1111 'International Tables Vol C Tables 4.2.6.8 and 6.1.1.4'

loop_
_geom_angle_atom_site_label_1
_geom_angle_atom_site_label_2
_geom_angle_atom_site_label_3
_geom_angle
_geom_angle_site_symmetry_1
_geom_angle_site_symmetry_3
F1 Pb F1 180.000(1) 4 .
F1 Pb O1 90.0 4 1_445
F1 Pb O1 90.0 . 1_445
F1 Pb O1 90.0 4 .
F1 Pb O1 90.0 . .
O1 Pb O1 169.1(5) 1_445 .
F1 Pb O1 90.0 4 2_655
F1 Pb O1 90.0 . 2_655
O1 Pb O1 120.0 1_445 2_655
O1 Pb O1 49.1(5) . 2_655
F1 Pb O1 90.0 4 3
F1 Pb O1 90.0 . 3
O1 Pb O1 49.1(5) 1_445 3
O1 Pb O1 120.000(1) . 3
O1 Pb O1 70.9(5) 2_655 3
F1 Pb O1 90.0 4 3_565
F1 Pb O1 90.0 . 3_565
O1 Pb O1 120.0 1_445 3_565
O1 Pb O1 70.9(5) . 3_565
O1 Pb O1 120.0 2_655 3_565
O1 Pb O1 169.1(5) 3 3_565
F1 Pb O1 90.0 4 2
F1 Pb O1 90.0 . 2
O1 Pb O1 70.9(5) 1_445 2
O1 Pb O1 120.0 . 2
O1 Pb O1 169.1(5) 2_655 2
O1 Pb O1 120.0 3 2
O1 Pb O1 49.1(5) 3_565 2
F1 Cs F1 118.91(14) 4_566 4_666
F1 Cs F1 120.37(5) 1_565 4_666
F1 Cs F1 120.37(5) 4_566 .
F1 Cs F1 118.91(14) 1_565 .
F1 Cs F1 120.37(5) 4_666 .
F1 Cs F1 118.91(14) 4_566 4_556
F1 Cs F1 120.37(5) 1_565 4_556
F1 Cs F1 118.91(13) 4_666 4_556
F1 Cs F1 120.37(5) 4_566 1_665
F1 Cs F1 118.91(14) 1_565 1_665
F1 Cs F1 118.91(13) . 1_665
F1 Cs F1 120.37(5) 4_556 1_665
F1 Cs O1 78.4(3) 4_566 3_565
F1 Cs O1 68.1(3) 1_565 3_565
F1 Cs O1 131.4(4) 4_666 3_565
F1 Cs O1 68.1(3) . 3_565
F1 Cs O1 78.4(3) 4_556 3_565
F1 Cs O1 119.3(4) 1_665 3_565
F1 Cs O1 68.1(3) 4_566 2_666
F1 Cs O1 78.4(3) 1_565 2_666
F1 Cs O1 68.1(3) 4_666 2_666
F1 Cs O1 131.4(4) . 2_666
F1 Cs O1 119.3(4) 4_556 2_666
F1 Cs O1 78.4(3) 1_665 2_666
O1 Cs O1 146.39(15) 3_565 2_666
F1 Cs O1 68.1(3) 4_566 3_566
F1 Cs O1 78.4(3) 1_565 3_566
F1 Cs O1 119.3(4) 4_666 3_566
F1 Cs O1 78.4(3) . 3_566
F1 Cs O1 68.1(3) 4_556 3_566
F1 Cs O1 131.4(4) 1_665 3_566
O1 Cs O1 109.3(3) 3_565 3_566
O1 Cs O1 60.1(3) 2_666 3_566
F1 Cs O1 78.4(3) 4_566 2_665
F1 Cs O1 68.1(3) 1_565 2_665
F1 Cs O1 78.4(3) 4_666 2_665
F1 Cs O1 119.3(4) . 2_665
F1 Cs O1 131.4(4) 4_556 2_665
F1 Cs O1 68.1(3) 1_665 2_665
O1 Cs O1 60.1(3) 3_565 2_665
O1 Cs O1 109.3(3) 2_666 2_665
O1 Cs O1 146.39(15) 3_566 2_665
F1 Cs O1 131.4(4) 4_566 .
F1 Cs O1 119.3(4) 1_565 .
F1 Cs O1 78.4(3) 4_666 .
F1 Cs O1 68.1(3) . .
F1 Cs O1 78.4(3) 4_556 .
F1 Cs O1 68.1(3) 1_665 .
O1 Cs O1 60.1(3) 3_565 .
O1 Cs O1 146.39(14) 2_666 .
O1 Cs O1 146.39(14) 3_566 .
O1 Cs O1 60.1(3) 2_665 .
F1 Cs O1 119.3(4) 4_566 1_556
F1 Cs O1 131.4(4) 1_565 1_556
F1 Cs O1 68.1(3) 4_666 1_556
F1 Cs O1 78.4(3) . 1_556
F1 Cs O1 68.1(3) 4_556 1_556
F1 Cs O1 78.4(3) 1_665 1_556
O1 Cs O1 146.39(14) 3_565 1_556
O1 Cs O1 60.1(3) 2_666 1_556
O1 Cs O1 60.1(3) 3_566 1_556
O1 Cs O1 146.39(14) 2_665 1_556
O1 Cs O1 109.3(3) . 1_556
F1 F1 Pb 180.000(7) 4_556 .
F1 F1 Cs 84.0(4) 4_556 1_545
Pb F1 Cs 96.0(4) . 1_545
F1 F1 Cs 84.0(4) 4_556 .
Pb F1 Cs 96.0(4) . .
Cs F1 Cs 118.91(13) 1_545 .
F1 F1 Cs 84.0(4) 4_556 1_445
Pb F1 Cs 96.0(4) . 1_445
Cs F1 Cs 118.91(13) 1_545 1_445
Cs F1 Cs 118.91(13) . 1_445
C1 O1 Pb 95.4(2) . 1_665
C1 O1 Pb 95.4(2) . .
Pb O1 Pb 169.1(5) 1_665 .
C1 O1 Cs 125.33(17) . 1_554
Pb O1 Cs 86.86(15) 1_665 1_554
Pb O1 Cs 86.86(15) . 1_554
C1 O1 Cs 125.33(17) . .
Pb O1 Cs 86.86(15) 1_665 .
Pb O1 Cs 86.86(15) . .
Cs O1 Cs 109.3(3) 1_554 .
O1 C1 O1 120.0 3_665 2_655
O1 C1 O1 120.0 3_665 .
O1 C1 O1 120.0 2_655 .

loop_
_geom_bond_atom_site_label_1
_geom_bond_atom_site_label_2
_geom_bond_distance
_geom_bond_site_symmetry_2
Pb F1 2.23(2) 4
Pb F1 2.23(2) .
Pb O1 2.7086(17) 1_445
Pb O1 2.7086(17) .
Pb O1 2.7086(17) 2_655
Pb O1 2.7086(17) 3
Pb O1 2.7086(16) 3_565
Pb O1 2.7086(17) 2
Cs F1 3.131(3) 4_566
Cs F1 3.131(3) 1_565
Cs F1 3.131(3) 4_666
Cs F1 3.131(3) .
Cs F1 3.131(3) 4_556
Cs F1 3.131(3) 1_665
Cs O1 3.136(7) 3_565
Cs O1 3.136(7) 2_666
Cs O1 3.136(7) 3_566
Cs O1 3.136(7) 2_665
Cs O1 3.136(7) .
Cs O1 3.136(7) 1_556
F1 F1 0.66(4) 4_556
F1 Cs 3.131(3) 1_545
F1 Cs 3.131(3) 1_445
O1 C1 1.300(11) .
O1 Pb 2.7086(17) 1_665
O1 Cs 3.136(7) 1_554
C1 O1 1.300(11) 3_665
C1 O1 1.300(11) 2_655
